data_2003026
loop_
_publ_author_name
'de Jong, B. H. W. S.'
'Sup\`er, H. T. J.'
'Spek, A. L.'
'Veldman, N.'
'Nachtegaal, G.'
'Fischer, J. C.'

_publ_section_title
;
 Mixed Alkali Systems: Structure and ^29^Si MASNMR of Li~2~Si~2~O~5~
 and K~2~Si~2~O~5~
;
_journal_issue 5
_journal_name_full 'Acta Crystallographica Section B'
_journal_page_first 568
_journal_page_last 577
_journal_paper_doi 10.1107/S0108768198001062
_journal_volume 54
_journal_year 1998
_chemical_formula_moiety 'K2 Si2 O5'
_chemical_formula_sum 'K2 O5 Si2'
_chemical_formula_weight 214.36
_chemical_name_systematic
;
 Potassium disilicate
;
_space_group_IT_number 9
_symmetry_cell_setting monoclinic
_symmetry_space_group_name_Hall 'C -2yc'
_symmetry_space_group_name_H-M 'C 1 c 1'
_cell_angle_alpha 90
_cell_angle_beta 115.972(11)
_cell_angle_gamma 90
_cell_formula_units_Z 12
_cell_length_a 16.3224(15)
_cell_length_b 11.243(2)
_cell_length_c 9.9190(10)
_cell_measurement_reflns_used 25
_cell_measurement_temperature 150
_cell_measurement_theta_max 14
_cell_measurement_theta_min 10
_cell_volume 1636.4(4)
_computing_publication_material 'PLATON (Spek, 1990)'
_computing_structure_refinement 'SHELXL-96 (Sheldrick, 1996)'
_diffrn_ambient_temperature 150
_diffrn_measurement_device_type CAD4-T
_diffrn_measurement_method \w-scan
_diffrn_radiation_monochromator graphite
_diffrn_radiation_source 'Rotating Anode'
_diffrn_radiation_type 'Mo K\a'
_diffrn_radiation_wavelength 0.71073
_diffrn_reflns_av_R_equivalents 0.0472
_diffrn_reflns_av_sigmaI/netI 0.0656
_diffrn_reflns_limit_h_max 21
_diffrn_reflns_limit_h_min -12
_diffrn_reflns_limit_k_max 12
_diffrn_reflns_limit_k_min -14
_diffrn_reflns_limit_l_max 12
_diffrn_reflns_limit_l_min -12
_diffrn_reflns_number 3875
_diffrn_reflns_theta_max 27.48
_diffrn_reflns_theta_min 2.28
_diffrn_standards_decay_% 0
_diffrn_standards_interval_time 60
_diffrn_standards_number 1
_exptl_absorpt_coefficient_mu 2.11
_exptl_absorpt_correction_T_max 1.000
_exptl_absorpt_correction_T_min 0.655
_exptl_absorpt_correction_type 'delabs (Spek, 1990)'
_exptl_crystal_colour colorless
_exptl_crystal_density_diffrn 2.610
_exptl_crystal_density_meas ?
_exptl_crystal_description 'irregular plate'
_exptl_crystal_F_000 1272
_exptl_crystal_size_max 0.25
_exptl_crystal_size_mid 0.25
_exptl_crystal_size_min 0.05
_refine_diff_density_max 0.644
_refine_diff_density_min -0.671
_refine_ls_abs_structure_details 'Flack H.D. (1983), Acta Cryst. A39, 876-881'
_refine_ls_extinction_method none
_refine_ls_hydrogen_treatment 'H-atom refinement: see text '
_refine_ls_matrix_type full
_refine_ls_number_parameters 245
_refine_ls_number_reflns 2711
_refine_ls_restrained_S_all 1.031
_refine_ls_restrained_S_obs 1.048
_refine_ls_R_factor_all 0.038
_refine_ls_R_factor_gt 0.038
_refine_ls_shift/esd_mean 0.000
_refine_ls_shift/su_max 0.000
_refine_ls_structure_factor_coef Fsqd
_refine_ls_weighting_details 'w = 1/[\s^2^(Fo^2^)+( 0.0304P)^2^]         where P=(Fo^2^+2Fc^2^)/3'
_refine_ls_weighting_scheme calc
_refine_ls_wR_factor_all 0.079
_refine_ls_wR_factor_ref 0.079
_reflns_number_gt 2370
_reflns_number_total 2711
_reflns_threshold_expression I>2\s(I)
_cod_data_source_file na0083.cif
_cod_data_source_block S1295B
_cod_depositor_comments
;
The following automatic conversions were performed:
'_symmetry_cell_setting' value 'Monoclinic' changed to 'monoclinic'
according to '/home/saulius/struct/CIF-dictionaries/cif_core.dic'
dictionary named 'cif_core.dic' version 2.4.1 from 2010-06-29.

Automatic conversion script
Id: cif_fix_enum 1527 2010-12-29 10:47:43Z saulius 

The following automatic conversions were performed:

'_symmetry_cell_setting' value 'Monoclinic' changed to 'monoclinic'
according to /home/saulius/struct/CIF-dictionaries/cif_core.dic
dictionary named 'cif_core.dic' version 2.4.1 from 2010-06-29.

Automatic conversion script
Id: cif_fix_values 1715 2011-07-08 13:25:40Z adriana 

The following automatic conversions were performed:

'_refine_ls_weighting_scheme' value 'w = 1/[\s^2^(Fo^2^)+(
0.0304P)^2^] where P=(Fo^2^+2Fc^2^)/3' was changed to 'calc'. New tag
'_refine_ls_weighting_details' was created. The value of the new tag
was set to 'w = 1/[\s^2^(Fo^2^)+( 0.0304P)^2^] where
P=(Fo^2^+2Fc^2^)/3'.

Automatic conversion script
Id: cif_fix_values 3143 2015-03-26 13:38:13Z robertas 
;
_cod_original_sg_symbol_H-M 'C c'
_cod_database_code 2003026

loop_
_symmetry_equiv_pos_as_xyz
x,y,z
x,-y,1/2+z
1/2+x,1/2+y,z
1/2+x,1/2-y,1/2+z

loop_
_atom_site_aniso_label
_atom_site_aniso_U_11
_atom_site_aniso_U_22
_atom_site_aniso_U_33
_atom_site_aniso_U_12
_atom_site_aniso_U_13
_atom_site_aniso_U_23
Si1 0.0031(10) 0.0054(8) 0.0041(8) -0.0002(7) 0.0020(8) -0.0003(7)
Si2 0.0040(10) 0.0049(8) 0.0028(8) -0.0007(7) 0.0017(7) -0.0003(7)
Si3 0.0045(9) 0.0036(8) 0.0062(9) 0.0011(7) 0.0033(7) 0.0013(6)
Si4 0.0037(8) 0.0047(7) 0.0058(8) 0.0006(7) 0.0030(7) -0.0001(7)
Si5 0.0057(8) 0.0034(7) 0.0042(8) 0.0004(7) 0.0030(7) 0.0005(6)
Si6 0.0033(9) 0.0037(7) 0.0053(8) 0.0005(7) 0.0019(7) -0.0014(6)
O1 0.007(2) 0.007(2) 0.008(2) -0.002(2) 0.003(2) 0.000(2)
O2 0.006(2) 0.006(2) 0.007(2) 0.003(2) 0.005(2) 0.004(2)
O3 0.010(2) 0.014(2) 0.004(2) 0.001(2) 0.004(2) 0.000(2)
O4 0.0046(12) 0.0060(12) 0.0045(12) 0.0004(9) 0.0031(9) 0.0018(9)
O5 0.008(2) 0.012(2) 0.008(2) 0.005(2) -0.004(2) 0.000(2)
O6 0.007(2) 0.010(2) 0.009(2) -0.005(2) 0.005(2) 0.000(2)
O7 0.006(2) 0.007(2) 0.013(2) 0.002(2) 0.003(2) -0.004(2)
O8 0.008(2) 0.010(2) 0.012(2) 0.000(2) 0.007(2) 0.001(2)
O9 0.010(2) 0.011(2) 0.012(2) 0.001(2) 0.006(2) 0.000(2)
O10 0.007(2) 0.004(2) 0.009(2) 0.000(2) 0.001(2) -0.001(2)
O11 0.009(3) 0.010(2) 0.006(2) 0.002(2) 0.003(2) 0.000(2)
O12 0.007(2) 0.010(2) 0.006(2) -0.003(2) 0.002(2) 0.001(2)
O13 0.011(3) 0.018(2) 0.007(2) -0.006(2) 0.006(2) -0.004(2)
O14 0.004(2) 0.009(2) 0.007(2) 0.000(2) 0.002(2) 0.003(2)
O15 0.011(3) 0.013(2) 0.004(2) 0.003(2) 0.003(2) 0.000(2)
K1 0.0070(7) 0.0092(7) 0.0087(7) -0.0016(6) 0.0050(5) -0.0014(5)
K2 0.0084(8) 0.0082(6) 0.0085(7) -0.0004(6) 0.0039(6) 0.0010(5)
K3 0.0214(10) 0.0070(7) 0.0120(7) -0.0010(6) -0.0061(7) 0.0007(6)
K4 0.0057(7) 0.0081(6) 0.0081(6) 0.0005(6) 0.0044(5) 0.0010(5)
K5 0.0091(7) 0.0085(6) 0.0091(6) 0.0001(6) 0.0028(6) -0.0019(5)
K6 0.0120(8) 0.0073(6) 0.0080(6) 0.0006(6) 0.0021(6) 0.0002(5)

loop_
_atom_site_label
_atom_site_fract_x
_atom_site_fract_y
_atom_site_fract_z
_atom_site_U_iso_or_equiv
_atom_site_thermal_displace_type
_atom_site_occupancy
Si1 0.50011(12) -0.01395(15) 0.3248(2) 0.0040(5) Uani 1.000
Si2 0.62183(12) 0.01784(15) 0.6661(2) 0.0038(5) Uani 1.000
Si3 0.22567(13) 0.2522(2) 0.3234(2) 0.0044(5) Uani 1.000
Si4 0.60753(13) 0.4814(2) 0.7217(2) 0.0044(4) Uani 1.000
Si5 0.47954(13) 0.4754(2) 0.3757(2) 0.0041(4) Uani 1.000
Si6 0.38525(12) 0.23002(15) 0.2370(2) 0.0041(5) Uani 1.000
O1 0.4583(3) 0.3328(4) 0.3390(5) 0.0074(12) Uani 1.000
O2 0.5162(3) 0.4843(4) 0.5595(5) 0.0056(12) Uani 1.000
O3 0.5893(3) 0.0176(4) 0.4837(5) 0.0090(12) Uani 1.000
O4 0.5357(3) 0.0589(3) 0.7007(5) 0.0046(7) Uani 1.000
O5 0.3991(3) 0.5592(4) 0.2873(5) 0.0120(12) Uani 1.000
O6 0.4395(3) -0.1160(4) 0.3395(5) 0.0081(12) Uani 1.000
O7 0.4481(3) 0.1115(4) 0.2631(5) 0.0091(12) Uani 1.000
O8 0.3217(3) 0.2031(4) 0.3238(5) 0.0091(12) Uani 1.000
O9 0.6452(3) 0.3443(4) 0.7316(5) 0.0106(12) Uani 1.000
O10 0.6793(3) 0.5816(4) 0.7464(5) 0.0076(12) Uani 1.000
O11 0.3272(3) 0.2569(4) 0.0671(5) 0.0084(14) Uani 1.000
O12 0.6625(3) -0.1035(4) 0.7433(5) 0.0080(12) Uani 1.000
O13 0.5691(3) 0.5087(4) 0.3501(5) 0.0113(14) Uani 1.000
O14 0.6954(3) 0.1282(4) 0.7173(5) 0.0068(12) Uani 1.000
O15 0.2431(3) 0.2742(4) 0.4891(5) 0.0094(14) Uani 1.000
K1 0.14223(11) 0.24318(12) 0.9315(2) 0.0077(4) Uani 1.000
K2 0.43965(10) 0.27459(13) 0.62413(15) 0.0083(4) Uani 1.000
K3 0.28439(12) 0.48510(14) 0.0186(2) 0.0183(5) Uani 1.000
K4 0.30054(11) 0.26042(13) 0.7824(2) 0.0068(4) Uani 1.000
K5 0.33909(10) 0.02082(13) 0.9686(2) 0.0093(4) Uani 1.000
K6 0.08806(11) 0.23334(13) 0.5199(2) 0.0099(4) Uani 1.000

loop_
_atom_type_symbol
_atom_type_description
_atom_type_scat_dispersion_real
_atom_type_scat_dispersion_imag
_atom_type_scat_source
Si Si 0.0817 0.0704 'International Tables Vol C Tables 4.2.6.8 and 6.1.1.4'
O O 0.0106 0.0060 'International Tables Vol C Tables 4.2.6.8 and 6.1.1.4'
K K 0.2009 0.2494 'International Tables Vol C Tables 4.2.6.8 and 6.1.1.4'

loop_
_geom_angle_atom_site_label_1
_geom_angle_atom_site_label_2
_geom_angle_atom_site_label_3
_geom_angle_site_symmetry_1
_geom_angle_site_symmetry_3
_geom_angle
_geom_angle_publ_flag
O3 Si1 O6 . . 113.5(3) yes
O3 Si1 O7 . . 105.7(2) yes
O3 Si1 O4 . 2_554 109.0(3) yes
O6 Si1 O7 . . 115.2(3) yes
O4 Si1 O6 2_554 . 106.7(2) yes
O4 Si1 O7 2_554 . 106.3(2) yes
O3 Si2 O4 . . 109.5(3) yes
O3 Si2 O12 . . 113.6(3) yes
O3 Si2 O14 . . 100.4(3) yes
O4 Si2 O12 . . 111.1(3) yes
O4 Si2 O14 . . 107.3(2) yes
O12 Si2 O14 . . 114.3(3) yes
O8 Si3 O15 . . 108.3(3) yes
O8 Si3 O9 . 4_454 107.9(3) yes
O8 Si3 O14 . 4_454 107.0(3) yes
O9 Si3 O15 4_454 . 115.0(3) yes
O14 Si3 O15 4_454 . 114.2(3) yes
O9 Si3 O14 4_454 4_454 104.0(3) yes
O2 Si4 O9 . . 103.4(3) yes
O2 Si4 O10 . . 115.7(3) yes
O2 Si4 O13 . 2_565 105.4(3) yes
O9 Si4 O10 . . 115.5(3) yes
O9 Si4 O13 . 2_565 106.0(3) yes
O10 Si4 O13 . 2_565 110.0(3) yes
O1 Si5 O2 . . 104.0(2) yes
O1 Si5 O5 . . 115.2(3) yes
O1 Si5 O13 . . 107.8(3) yes
O2 Si5 O5 . . 113.4(3) yes
O2 Si5 O13 . . 104.0(3) yes
O5 Si5 O13 . . 111.7(3) yes
O1 Si6 O7 . . 103.8(3) yes
O1 Si6 O8 . . 105.1(3) yes
O1 Si6 O11 . . 117.4(3) yes
O7 Si6 O8 . . 105.3(3) yes
O7 Si6 O11 . . 111.8(3) yes
O8 Si6 O11 . . 112.2(3) yes
Si5 O1 Si6 . . 147.4(3) yes
Si4 O2 Si5 . . 144.2(4) yes
Si1 O3 Si2 . . 140.8(4) yes
Si1 O4 Si2 2_555 . 132.6(3) yes
Si1 O7 Si6 . . 163.5(4) yes
Si3 O8 Si6 . . 138.7(3) yes
Si3 O9 Si4 4_555 . 147.2(3) yes
Si4 O13 Si5 2_564 . 143.5(3) yes
Si2 O14 Si3 . 4_555 142.0(4) yes

loop_
_geom_bond_atom_site_label_1
_geom_bond_atom_site_label_2
_geom_bond_site_symmetry_2
_geom_bond_distance
_geom_bond_publ_flag
Si1 O3 . 1.649(5) yes
Si1 O6 . 1.563(5) yes
Si1 O7 . 1.622(5) yes
Si1 O4 2_554 1.654(5) yes
Si2 O3 . 1.647(5) yes
Si2 O4 . 1.652(6) yes
Si2 O12 . 1.563(5) yes
Si2 O14 . 1.645(5) yes
Si3 O8 . 1.660(6) yes
Si3 O15 . 1.560(5) yes
Si3 O9 4_454 1.638(5) yes
Si3 O14 4_454 1.644(5) yes
Si4 O2 . 1.647(5) yes
Si4 O9 . 1.646(5) yes
Si4 O10 . 1.565(5) yes
Si4 O13 2_565 1.652(5) yes
Si5 O1 . 1.647(5) yes
Si5 O2 . 1.654(5) yes
Si5 O5 . 1.540(5) yes
Si5 O13 . 1.633(6) yes
Si6 O1 . 1.650(5) yes
Si6 O7 . 1.632(5) yes
Si6 O8 . 1.640(6) yes
Si6 O11 . 1.559(5) yes

loop_
_geom_contact_atom_site_label_1
_geom_contact_atom_site_label_2
_geom_contact_distance
_geom_contact_site_symmetry_2
_geom_contact_publ_flag
K1 Si2 3.976(2) . no
K1 Si4 3.504(3) . no
K1 O10 2.830(5) . no
K1 O12 2.666(5) . no
K1 Si1 3.690(2) . no
K1 Si2 3.664(2) . no
K1 Si4 4.051(3) . no
K1 K3 3.431(2) . no
K1 K4 3.500(3) . no
K1 K5 3.959(3) . no
K1 K6 3.782(3) . no
K1 Si3 3.513(3) . no
K1 Si6 3.796(3) . no
K1 O8 3.734(5) . no
K1 O11 2.719(6) . no
K1 O14 2.954(5) . no
K1 Si6 3.784(3) . no
K1 O1 2.859(6) . no
K1 O2 3.830(5) . no
K1 O3 2.939(5) . no
K1 O7 3.296(5) . no
K1 O9 3.115(5) . no
K1 Si5 3.480(3) . no
K1 O13 3.042(5) . no
K2 Si5 3.605(3) . no
K2 Si6 3.577(2) . no
K2 Si4 3.395(3) . no
K2 O2 2.869(5) . no
K2 O4 2.806(4) . no
K2 O1 3.045(5) . no
K2 Si3 3.469(3) . no
K2 K4 3.281(3) . no
K2 Si2 4.033(3) . no
K2 K6 3.600(2) 4_555 no
K2 Si3 4.208(3) 4_555 no
K2 K5 3.727(2) 2_554 no
K2 Si1 3.435(2) 2_555 no
K2 Si5 3.623(3) 2_565 no
K2 O8 2.864(5) . no
K2 O9 3.142(6) . no
K2 O15 2.885(6) . no
K2 K3 3.535(2) 2_565 no
K2 O5 2.736(5) 2_565 no
K2 O6 2.783(5) 2_555 no
K2 O13 3.358(5) 2_565 no
K3 O12 2.766(5) . no
K3 O14 3.135(5) . no
K3 Si1 4.186(3) 4_454 no
K3 O15 2.773(5) 2_564 no
K3 Si2 3.358(3) . no
K3 K1 3.431(2) 1_554 no
K3 K4 3.533(2) . no
K3 Si3 4.411(3) . no
K3 Si5 3.581(3) . no
K3 Si6 3.536(2) . no
K3 O1 3.632(5) . no
K3 O5 2.633(5) . no
K3 O11 2.647(5) . no
K3 K2 3.535(2) 2_564 no
K3 K4 3.808(2) . no
K3 Si3 3.430(3) 2_564 no
K3 Si5 4.038(3) 2_564 no
K3 O2 3.641(6) 2_564 no
K3 O5 3.575(5) 2_564 no
K3 O3 3.049(6) 4_454 no
K3 O12 3.819(5) 4_454 no
K3 O14 3.182(5) 4_454 no
K3 Si2 3.547(3) 4_454 no
K4 K3 3.808(2) 2_565 no
K4 Si1 4.155(3) 2_555 no
K4 O15 2.642(5) . no
K4 Si3 4.166(3) . no
K4 Si6 4.111(3) . no
K4 O11 2.663(5) . no
K4 K1 3.500(3) . no
K4 K2 3.281(3) . no
K4 K3 3.533(2) . no
K4 K5 3.170(2) . no
K4 K6 3.315(3) . no
K4 O5 2.576(5) 2_565 no
K4 O6 2.641(5) 2_555 no
K4 Si2 3.907(3) . no
K4 Si4 4.297(3) . no
K4 O10 2.733(5) . no
K4 O12 2.608(5) . no
K4 Si5 3.981(3) 2_565 no
K4 K6 4.230(3) 4_555 no
K5 O6 3.648(5) . no
K5 O7 2.861(5) . no
K5 Si6 3.381(2) . no
K5 K2 3.727(2) . no
K5 Si1 3.497(3) 2_555 no
K5 O11 2.864(5) . no
K5 K1 3.959(3) . no
K5 K4 3.170(2) . no
K5 Si1 3.378(3) . no
K5 O10 2.663(5) . no
K5 O4 3.151(5) 2_555 no
K5 O6 2.704(5) 2_555 no
K5 O7 3.565(5) 2_555 no
K5 O8 2.850(5) 2_555 no
K5 Si2 4.172(3) 2_555 no
K5 Si3 3.548(3) 2_555 no
K5 Si6 3.913(3) 2_555 no
K5 O9 3.601(5) . no
K5 O15 3.712(5) 2_555 no
K5 Si4 3.517(3) . no
K6 K4 4.230(3) . no
K6 Si4 3.937(3) 4_454 no
K6 O4 3.720(4) 4_454 no
K6 O9 3.485(5) 4_454 no
K6 K2 3.600(2) 4_454 no
K6 K1 3.782(3) . no
K6 K4 3.315(3) . no
K6 Si3 3.567(3) . no
K6 O15 2.718(6) . no
K6 Si1 3.383(2) . no
K6 Si2 3.455(2) . no
K6 Si4 3.402(3) . no
K6 Si5 3.373(3) . no
K6 O2 3.126(5) . no
K6 O3 3.217(5) . no
K6 O5 3.527(5) . no
K6 O6 2.855(5) . no
K6 O10 2.692(5) . no
K6 O12 2.719(5) . no
K6 O13 2.976(5) . no
Si1 K5 3.378(3) 1_554 no
Si1 K2 3.435(2) 2_554 no
Si1 K4 4.155(3) 2_554 no
Si1 K5 3.497(3) 2_554 no
Si1 K6 3.383(2) 3_545 no
Si1 K1 3.690(2) 4_554 no
Si1 K3 4.186(3) 4_555 no
Si2 K2 4.033(3) . no
Si2 K5 4.172(3) 2_554 no
Si2 K1 3.976(2) 3_545 no
Si2 K3 3.358(3) 3_546 no
Si2 K4 3.907(3) 3_545 no
Si2 K6 3.455(2) 3_545 no
Si2 K1 3.664(2) 4_554 no
Si2 K3 3.547(3) 4_555 no
Si3 K1 3.513(3) 1_554 no
Si3 K2 3.469(3) . no
Si3 K3 4.411(3) . no
Si3 K4 4.166(3) . no
Si3 K6 3.567(3) . no
Si3 K3 3.430(3) 2_565 no
Si3 K5 3.548(3) 2_554 no
Si3 K2 4.208(3) 4_454 no
Si4 K2 3.395(3) . no
Si4 K1 3.504(3) 3_555 no
Si4 K4 4.297(3) 3_555 no
Si4 K5 3.517(3) 3_555 no
Si4 K6 3.402(3) 3_555 no
Si4 K1 4.051(3) 4_554 no
Si4 K6 3.937(3) 4_555 no
Si5 K2 3.605(3) . no
Si5 K3 3.581(3) . no
Si5 K2 3.623(3) 2_564 no
Si5 K3 4.038(3) 2_565 no
Si5 K4 3.981(3) . no
Si5 K6 3.373(3) 3_555 no
Si5 K1 3.480(3) 4_554 no
Si6 K1 3.796(3) 1_554 no
Si6 K2 3.577(2) . no
Si6 K3 3.536(2) . no
Si6 K4 4.111(3) . no
Si6 K5 3.381(2) 1_554 no
Si6 K5 3.913(3) 2_554 no
Si6 K1 3.784(3) 4_554 no
O1 K2 3.045(5) . no
O1 K3 3.632(5) . no
O1 K1 2.859(6) 4_554 no
O2 K2 2.869(5) . no
O2 K3 3.641(6) 2_565 no
O2 K6 3.126(5) 3_555 no
O2 K1 3.830(5) 4_554 no
O3 K6 3.217(5) 3_545 no
O3 K1 2.939(5) 4_554 no
O3 K3 3.049(6) 4_555 no
O4 K2 2.806(4) . no
O4 K5 3.151(5) 2_554 no
O4 K6 3.720(4) 4_555 no
O5 K3 2.633(5) . no
O5 K2 2.736(5) 2_564 no
O5 K3 3.575(5) 2_565 no
O5 K4 2.576(5) . no
O5 K6 3.527(5) 3_555 no
O6 K5 3.648(5) 1_554 no
O6 K2 2.783(5) 2_554 no
O6 K4 2.641(5) 2_554 no
O6 K5 2.704(5) 2_554 no
O6 K6 2.855(5) 3_545 no
O7 K5 2.861(5) 1_554 no
O7 K5 3.565(5) 2_554 no
O7 K1 3.296(5) 4_554 no
O8 K1 3.734(5) 1_554 no
O8 K2 2.864(5) . no
O8 K5 2.850(5) 2_554 no
O9 K2 3.142(6) . no
O9 K5 3.601(5) 3_555 no
O9 K1 3.115(5) 4_554 no
O9 K6 3.485(5) 4_555 no
O10 K1 2.830(5) 3_555 no
O10 K4 2.733(5) 3_555 no
O10 K5 2.663(5) 3_555 no
O10 K6 2.692(5) 3_555 no
O11 K1 2.719(6) 1_554 no
O11 K3 2.647(5) . no
O11 K4 2.663(5) . no
O11 K5 2.864(5) 1_554 no
O12 K1 2.666(5) 3_545 no
O12 K3 2.766(5) 3_546 no
O12 K4 2.608(5) 3_545 no
O12 K6 2.719(5) 3_545 no
O12 K3 3.819(5) 4_555 no
O13 K2 3.358(5) 2_564 no
O13 K6 2.976(5) 3_555 no
O13 K1 3.042(5) 4_554 no
O14 K3 3.135(5) 3_546 no
O14 K1 2.954(5) 4_554 no
O14 K3 3.182(5) 4_555 no
O15 K2 2.885(6) . no
O15 K4 2.642(5) . no
O15 K6 2.718(6) . no
O15 K3 2.773(5) 2_565 no
O15 K5 3.712(5) 2_554 no

loop_
_geom_torsion_atom_site_label_1
_geom_torsion_atom_site_label_2
_geom_torsion_atom_site_label_3
_geom_torsion_atom_site_label_4
_geom_torsion_site_symmetry_1
_geom_torsion_site_symmetry_3
_geom_torsion_site_symmetry_4
_geom_torsion
_geom_torsion_publ_flag
O6 Si1 O3 Si2 . . . -30.9(6) no
O7 Si1 O3 Si2 . . . 96.3(5) no
O4 Si1 O3 Si2 2_554 . . -149.7(4) no
O3 Si1 O4 Si2 . 2_554 2_554 -36.6(4) no
O6 Si1 O4 Si2 . 2_554 2_554 -159.6(3) no
O7 Si1 O4 Si2 . 2_554 2_554 76.9(4) no
O4 Si2 O3 Si1 . . . -37.0(5) no
O12 Si2 O3 Si1 . . . 87.8(5) no
O14 Si2 O3 Si1 . . . -149.7(5) no
O3 Si2 O4 Si1 . . 2_555 141.3(4) no
O12 Si2 O4 Si1 . . 2_555 15.1(5) no
O14 Si2 O4 Si1 . . 2_555 -110.5(4) no
O3 Si2 O14 Si3 . . 4_555 134.4(5) no
O4 Si2 O14 Si3 . . 4_555 20.0(6) no
O12 Si2 O14 Si3 . . 4_555 -103.6(5) no
O15 Si3 O8 Si6 . . . -132.4(4) no
O9 Si3 O8 Si6 4_454 . . 102.6(5) no
O14 Si3 O8 Si6 4_454 . . -8.8(5) no
O8 Si3 O9 Si4 . 4_454 4_454 62.0(7) no
O15 Si3 O9 Si4 . 4_454 4_454 -59.0(7) no
O8 Si3 O14 Si2 . 4_454 4_454 -171.8(5) no
O15 Si3 O14 Si2 . 4_454 4_454 -52.0(6) no
O9 Si4 O2 Si5 . . . -65.8(6) no
O10 Si4 O2 Si5 . . . 61.5(6) no
O13 Si4 O2 Si5 2_565 . . -176.8(5) no
O2 Si4 O9 Si3 . . 4_555 174.2(6) no
O10 Si4 O9 Si3 . . 4_555 46.8(7) no
O13 Si4 O9 Si3 2_565 . 4_555 -75.3(7) no
O2 Si4 O13 Si5 . 2_565 2_565 -14.9(6) no
O9 Si4 O13 Si5 . 2_565 2_565 -124.1(5) no
O10 Si4 O13 Si5 . 2_565 2_565 110.5(5) no
O2 Si5 O1 Si6 . . . 129.1(6) no
O5 Si5 O1 Si6 . . . 4.4(7) no
O13 Si5 O1 Si6 . . . -121.0(6) no
O1 Si5 O2 Si4 . . . 91.3(6) no
O5 Si5 O2 Si4 . . . -142.8(5) no
O13 Si5 O2 Si4 . . . -21.4(6) no
O1 Si5 O13 Si4 . . 2_564 65.4(6) no
O2 Si5 O13 Si4 . . 2_564 175.4(5) no
O5 Si5 O13 Si4 . . 2_564 -62.0(6) no
O7 Si6 O1 Si5 . . . 163.6(6) no
O8 Si6 O1 Si5 . . . -86.1(6) no
O11 Si6 O1 Si5 . . . 39.5(7) no
O1 Si6 O8 Si3 . . . 90.1(5) no
O7 Si6 O8 Si3 . . . -160.6(4) no
O11 Si6 O8 Si3 . . . -38.7(5) no
